data_7243440
loop_
_publ_author_name
'Boulhaoua, Mohammed'
'Pasinszki, Tibor'
'Torvisco, Ana'
'Ol\'ah-Szab\'o, Rita'
'B\>osze, Szilvia'
'Cs\'ampai, Antal'

_publ_section_title
;
 Synthesis, structure and in vitro antiproliferative effects of
 alkyne-linked 1,2,4-thiadiazole hybrids including erlotinib- and
 ferrocene-containing derivatives
;
_journal_issue 46
_journal_name_full 'RSC Advances'
_journal_page_first 28685
_journal_page_last 28697
_journal_paper_doi 10.1039/D1RA05095H
_journal_volume 11
_journal_year 2021
_chemical_formula_moiety 'C22 H14 Fe N2 S'
_chemical_formula_sum 'C22 H14 Fe N2 S'
_chemical_formula_weight 394.26
_space_group_crystal_system monoclinic
_space_group_IT_number 14
_space_group_name_Hall '-P 2ybc'
_space_group_name_H-M_alt 'P 1 21/c 1'
_atom_sites_solution_hydrogens geom
_atom_sites_solution_primary iterative
_audit_creation_method SHELXL-2018/3
_audit_update_record
;
2020-09-29 deposited with the CCDC.	2021-08-16 downloaded from the CCDC.
;
_cell_angle_alpha 90
_cell_angle_beta 93.571(8)
_cell_angle_gamma 90
_cell_formula_units_Z 4
_cell_length_a 7.4489(12)
_cell_length_b 7.4086(12)
_cell_length_c 32.085(5)
_cell_measurement_reflns_used 3141
_cell_measurement_temperature 100(2)
_cell_measurement_theta_max 33.24
_cell_measurement_theta_min 2.54
_cell_volume 1767.2(5)
_computing_cell_refinement 'SAINT V8.38A (Bruker AXS Inc., 2017)'
_computing_data_collection 'Bruker APEX2'
_computing_data_reduction 'SAINT V8.38A (Bruker AXS Inc., 2017)'
_computing_molecular_graphics 'shelXle (C.B. Huebschle, rev 924)'
_computing_publication_material 'Bruker SHELXTL'
_computing_structure_refinement 'SHELXL-2018/3 (Sheldrick, 2018)'
_computing_structure_solution 'SHELXT 2014/5 (Sheldrick, 2014)'
_diffrn_ambient_temperature 100(2)
_diffrn_detector 'Bruker APEX2 area detector'
_diffrn_detector_type 'CCD area detector'
_diffrn_measured_fraction_theta_full 0.994
_diffrn_measured_fraction_theta_max 0.994
_diffrn_measurement_device 'three-circle diffractometer'
_diffrn_measurement_device_type 'Bruker APEX-II CCD'
_diffrn_measurement_method '\f and \w scans'
_diffrn_radiation_monochromator 'multilayer monochromator'
_diffrn_radiation_probe x-ray
_diffrn_radiation_source 'Incoatec microfocus sealed tube'
_diffrn_radiation_type MoK\a
_diffrn_radiation_wavelength 0.71073
_diffrn_reflns_av_unetI/netI 0.1308
_diffrn_reflns_Laue_measured_fraction_full 0.994
_diffrn_reflns_Laue_measured_fraction_max 0.994
_diffrn_reflns_limit_h_max 8
_diffrn_reflns_limit_h_min -8
_diffrn_reflns_limit_k_max 8
_diffrn_reflns_limit_k_min -8
_diffrn_reflns_limit_l_max 38
_diffrn_reflns_limit_l_min -3
_diffrn_reflns_number 3092
_diffrn_reflns_point_group_measured_fraction_full 0.994
_diffrn_reflns_point_group_measured_fraction_max 0.994
_diffrn_reflns_theta_full 24.999
_diffrn_reflns_theta_max 24.999
_diffrn_reflns_theta_min 2.544
_diffrn_source 'microfocus sealed X-ray tube'
_diffrn_source_type 'Incoatec I\ms'
_exptl_absorpt_coefficient_mu 0.978
_exptl_absorpt_correction_T_max 0.7465
_exptl_absorpt_correction_T_min 0.372
_exptl_absorpt_correction_type multi-scan
_exptl_absorpt_process_details
;
 SADABS 2016/2: Krause, L., Herbst-Irmer, R., Sheldrick G.M. & Stalke D.,
 J. Appl. Cryst. 48 (2015) 3-10
;
_exptl_crystal_colour red
_exptl_crystal_density_diffrn 1.482
_exptl_crystal_description plate
_exptl_crystal_F_000 808
_exptl_crystal_size_max 0.05
_exptl_crystal_size_mid 0.05
_exptl_crystal_size_min 0.01
_refine_diff_density_max 0.595
_refine_diff_density_min -0.927
_refine_diff_density_rms 0.119
_refine_ls_extinction_method none
_refine_ls_goodness_of_fit_ref 1.176
_refine_ls_hydrogen_treatment constr
_refine_ls_matrix_type full
_refine_ls_number_parameters 236
_refine_ls_number_reflns 3092
_refine_ls_number_restraints 0
_refine_ls_restrained_S_all 1.176
_refine_ls_R_factor_all 0.1247
_refine_ls_R_factor_gt 0.0862
_refine_ls_shift/su_max 0.000
_refine_ls_shift/su_mean 0.000
_refine_ls_structure_factor_coef Fsqd
_refine_ls_weighting_details 'w=1/[\s^2^(Fo^2^)+6.4149P] where P=(Fo^2^+2Fc^2^)/3'
_refine_ls_weighting_scheme calc
_refine_ls_wR_factor_gt 0.1693
_refine_ls_wR_factor_ref 0.1837
_reflns_Friedel_coverage 0.000
_reflns_number_gt 2241
_reflns_number_total 3092
_reflns_threshold_expression 'I > 2\s(I)'
_cod_data_source_file d1ra05095h2.cif
_cod_data_source_block at1034a_a_tw
_cod_original_sg_symbol_H-M 'P 21/c'
_cod_database_code 7243440
_publcif_datablock.id {1b9d9368-c4a0-4425-a2de-4599eaaa43ea}

_shelx_shelxl_version_number 2018/3
_shelx_space_group_comment
;
The symmetry employed for this shelxl refinement is uniquely defined
by the following loop, which should always be used as a source of
symmetry information in preference to the above space-group names.
They are only intended as comments.
;
_publcif_funding_html
;
;

loop_
_space_group_symop_operation_xyz
'x, y, z'
'-x, y+1/2, -z+1/2'
'-x, -y, -z'
'x, -y-1/2, z-1/2'

loop_
_atom_site_label
_atom_site_type_symbol
_atom_site_fract_x
_atom_site_fract_y
_atom_site_fract_z
_atom_site_U_iso_or_equiv
_atom_site_adp_type
_atom_site_occupancy
_atom_site_site_symmetry_order
_atom_site_calc_flag
_atom_site_refinement_flags_posn
_atom_site_refinement_flags_adp
_atom_site_refinement_flags_occupancy
_atom_site_disorder_assembly
_atom_site_disorder_group
Fe1 Fe 0.98651(15) 0.22718(15) -0.09942(3) 0.0214(3) Uani 1 1 d . . . . .
S1 S 0.4127(3) 0.3733(3) 0.04655(6) 0.0267(5) Uani 1 1 d . . . . .
N2 N 0.4237(9) 0.3455(9) 0.09784(19) 0.0248(16) Uani 1 1 d . . . . .
N4 N 0.6487(9) 0.1549(9) 0.0759(2) 0.0261(16) Uani 1 1 d . . . . .
C3 C 0.5548(10) 0.2271(11) 0.1067(2) 0.0246(18) Uani 1 1 d . . . . .
C5 C 0.5860(10) 0.2219(11) 0.0405(2) 0.0240(18) Uani 1 1 d . . . . .
C6 C 0.5968(11) 0.1717(10) 0.1494(3) 0.0219(18) Uani 1 1 d . . . . .
C7 C 0.6342(11) 0.1127(11) 0.1833(3) 0.027(2) Uani 1 1 d . . . . .
C8 C 0.6786(11) 0.0418(11) 0.2241(2) 0.0249(19) Uani 1 1 d . . . . .
C9 C 0.5824(11) 0.0861(11) 0.2580(3) 0.028(2) Uani 1 1 d . . . . .
H9 H 0.485993 0.169696 0.254256 0.034 Uiso 1 1 calc R U . . .
C10 C 0.6203(12) 0.0145(12) 0.2970(3) 0.033(2) Uani 1 1 d . . . . .
H10 H 0.550843 0.047062 0.319651 0.040 Uiso 1 1 calc R U . . .
C11 C 0.7627(12) -0.1071(12) 0.3027(3) 0.033(2) Uani 1 1 d . . . . .
H11 H 0.791254 -0.157053 0.329581 0.039 Uiso 1 1 calc R U . . .
C12 C 0.8634(12) -0.1556(13) 0.2693(3) 0.039(2) Uani 1 1 d . . . . .
H12 H 0.958903 -0.239920 0.273424 0.047 Uiso 1 1 calc R U . . .
C13 C 0.8251(12) -0.0821(12) 0.2305(3) 0.035(2) Uani 1 1 d . . . . .
H13 H 0.895841 -0.113412 0.207968 0.042 Uiso 1 1 calc R U . . .
C14 C 0.6549(10) 0.1814(10) 0.0008(3) 0.0250(19) Uani 1 1 d . . . . .
C15 C 0.7123(10) 0.1495(11) -0.0329(2) 0.0243(19) Uani 1 1 d . . . . .
C16 C 0.7761(10) 0.1066(11) -0.0720(3) 0.0253(19) Uani 1 1 d . . . . .
C17 C 0.7165(11) 0.1861(11) -0.1114(2) 0.027(2) Uani 1 1 d . . . . .
H17 H 0.622804 0.281950 -0.115852 0.033 Uiso 1 1 calc R U . . .
C18 C 0.8134(11) 0.1025(11) -0.1428(2) 0.027(2) Uani 1 1 d . . . . .
H18 H 0.801058 0.131503 -0.173297 0.032 Uiso 1 1 calc R U . . .
C19 C 0.9337(11) -0.0241(11) -0.1239(2) 0.0233(18) Uani 1 1 d . . . . .
H19 H 1.020323 -0.099942 -0.138850 0.028 Uiso 1 1 calc R U . . .
C20 C 0.9156(10) -0.0237(10) -0.0803(3) 0.0208(18) Uani 1 1 d . . . . .
H20 H 0.983837 -0.100570 -0.059156 0.025 Uiso 1 1 calc R U . . .
C21 C 1.0373(11) 0.4996(11) -0.0967(3) 0.032(2) Uani 1 1 d . . . . .
H21 H 0.945411 0.597874 -0.099702 0.038 Uiso 1 1 calc R U . . .
C22 C 1.0983(11) 0.4156(11) -0.0590(3) 0.029(2) Uani 1 1 d . . . . .
H22 H 1.057218 0.444272 -0.030708 0.035 Uiso 1 1 calc R U . . .
C23 C 1.2308(11) 0.2826(13) -0.0683(3) 0.037(2) Uani 1 1 d . . . . .
H23 H 1.298673 0.202598 -0.047710 0.045 Uiso 1 1 calc R U . . .
C24 C 1.2451(11) 0.2852(12) -0.1118(3) 0.035(2) Uani 1 1 d . . . . .
H24 H 1.325819 0.206404 -0.127722 0.042 Uiso 1 1 calc R U . . .
C25 C 1.1273(10) 0.4191(11) -0.1294(3) 0.027(2) Uani 1 1 d . . . . .
H25 H 1.110881 0.451158 -0.159677 0.033 Uiso 1 1 calc R U . . .

loop_
_atom_site_aniso_label
_atom_site_aniso_U_11
_atom_site_aniso_U_22
_atom_site_aniso_U_33
_atom_site_aniso_U_23
_atom_site_aniso_U_13
_atom_site_aniso_U_12
Fe1 0.0158(6) 0.0217(6) 0.0268(6) -0.0012(6) 0.0026(5) -0.0007(6)
S1 0.0218(11) 0.0324(12) 0.0259(11) 0.0013(10) 0.0012(9) 0.0053(10)
N2 0.022(4) 0.026(4) 0.027(4) 0.003(3) 0.005(3) 0.002(3)
N4 0.024(4) 0.029(4) 0.026(4) 0.000(3) 0.005(3) 0.006(3)
C3 0.020(4) 0.029(5) 0.025(4) 0.003(4) 0.000(3) -0.009(4)
C5 0.015(4) 0.032(5) 0.025(4) 0.000(4) 0.000(3) 0.001(4)
C6 0.023(5) 0.016(4) 0.027(5) -0.003(4) 0.007(4) 0.002(3)
C7 0.022(5) 0.029(5) 0.031(5) -0.010(4) 0.007(4) 0.004(4)
C8 0.024(5) 0.025(5) 0.025(5) 0.001(4) -0.003(4) -0.002(4)
C9 0.024(5) 0.031(5) 0.031(5) -0.007(4) 0.003(4) 0.001(4)
C10 0.039(6) 0.035(5) 0.026(5) -0.001(4) 0.004(4) -0.011(4)
C11 0.031(5) 0.039(6) 0.027(5) 0.005(4) -0.004(4) -0.007(4)
C12 0.025(5) 0.051(6) 0.041(6) 0.009(5) -0.002(4) 0.002(4)
C13 0.034(5) 0.034(5) 0.039(5) 0.006(4) 0.013(4) 0.002(4)
C14 0.020(4) 0.021(5) 0.034(5) 0.004(4) -0.002(4) 0.006(3)
C15 0.015(4) 0.032(5) 0.025(5) -0.002(4) -0.002(4) -0.003(4)
C16 0.017(4) 0.030(5) 0.029(5) -0.007(4) 0.004(4) -0.008(4)
C17 0.026(5) 0.029(5) 0.027(5) 0.003(4) 0.003(4) -0.005(4)
C18 0.022(5) 0.037(5) 0.021(4) -0.004(4) 0.001(4) -0.011(4)
C19 0.020(4) 0.020(4) 0.030(5) -0.007(4) 0.001(4) -0.005(3)
C20 0.014(4) 0.011(4) 0.038(5) -0.004(4) 0.002(3) 0.001(3)
C21 0.023(5) 0.019(5) 0.054(6) -0.005(4) 0.001(4) -0.001(4)
C22 0.021(5) 0.033(5) 0.034(5) -0.010(4) 0.002(4) -0.009(4)
C23 0.020(4) 0.038(5) 0.053(6) -0.005(5) -0.014(4) -0.006(4)
C24 0.019(4) 0.033(5) 0.053(6) -0.011(5) 0.002(4) 0.000(4)
C25 0.018(5) 0.031(5) 0.034(5) 0.002(4) 0.006(4) -0.003(4)

loop_
_atom_type_symbol
_atom_type_description
_atom_type_scat_dispersion_real
_atom_type_scat_dispersion_imag
_atom_type_scat_source
C C 0.0030 0.0020 'International Tables Vol C Tables 4.2.6.8 and 6.1.1.4'
H H 0.0000 0.0000 'International Tables Vol C Tables 4.2.6.8 and 6.1.1.4'
Fe Fe 0.3460 0.8440 'International Tables Vol C Tables 4.2.6.8 and 6.1.1.4'
N N 0.0060 0.0030 'International Tables Vol C Tables 4.2.6.8 and 6.1.1.4'
S S 0.1250 0.1230 'International Tables Vol C Tables 4.2.6.8 and 6.1.1.4'

loop_
_geom_angle_atom_site_label_1
_geom_angle_atom_site_label_2
_geom_angle_atom_site_label_3
_geom_angle
_geom_angle_site_symmetry_1
_geom_angle_site_symmetry_3
_geom_angle_publ_flag
C24 Fe1 C20 121.2(3) . . ?
C24 Fe1 C25 40.7(3) . . ?
C20 Fe1 C25 158.0(3) . . ?
C24 Fe1 C22 68.1(3) . . ?
C20 Fe1 C22 122.3(3) . . ?
C25 Fe1 C22 67.8(3) . . ?
C24 Fe1 C17 157.6(3) . . ?
C20 Fe1 C17 69.5(3) . . ?
C25 Fe1 C17 122.8(3) . . ?
C22 Fe1 C17 125.2(3) . . ?
C24 Fe1 C16 159.0(4) . . ?
C20 Fe1 C16 41.7(3) . . ?
C25 Fe1 C16 159.1(3) . . ?
C22 Fe1 C16 108.5(3) . . ?
C17 Fe1 C16 41.1(3) . . ?
C24 Fe1 C19 106.1(3) . . ?
C20 Fe1 C19 40.5(3) . . ?
C25 Fe1 C19 122.9(3) . . ?
C22 Fe1 C19 157.4(3) . . ?
C17 Fe1 C19 68.3(3) . . ?
C16 Fe1 C19 68.6(3) . . ?
C24 Fe1 C21 68.1(3) . . ?
C20 Fe1 C21 159.0(3) . . ?
C25 Fe1 C21 40.3(3) . . ?
C22 Fe1 C21 40.2(3) . . ?
C17 Fe1 C21 109.3(3) . . ?
C16 Fe1 C21 123.6(3) . . ?
C19 Fe1 C21 160.0(3) . . ?
C24 Fe1 C18 121.5(3) . . ?
C20 Fe1 C18 68.3(3) . . ?
C25 Fe1 C18 108.2(3) . . ?
C22 Fe1 C18 161.5(3) . . ?
C17 Fe1 C18 40.4(3) . . ?
C16 Fe1 C18 68.3(3) . . ?
C19 Fe1 C18 40.1(3) . . ?
C21 Fe1 C18 125.2(3) . . ?
C24 Fe1 C23 40.2(3) . . ?
C20 Fe1 C23 105.9(3) . . ?
C25 Fe1 C23 68.1(4) . . ?
C22 Fe1 C23 41.0(3) . . ?
C17 Fe1 C23 161.4(3) . . ?
C16 Fe1 C23 123.7(4) . . ?
C19 Fe1 C23 120.6(3) . . ?
C21 Fe1 C23 68.2(3) . . ?
C18 Fe1 C23 156.2(3) . . ?
N2 S1 C5 92.3(3) . . ?
C3 N2 S1 106.5(5) . . ?
C5 N4 C3 108.3(7) . . ?
N2 C3 N4 120.6(7) . . ?
N2 C3 C6 120.2(7) . . ?
N4 C3 C6 119.2(7) . . ?
N4 C5 C14 124.6(7) . . ?
N4 C5 S1 112.3(5) . . ?
C14 C5 S1 123.1(6) . . ?
C7 C6 C3 174.8(8) . . ?
C6 C7 C8 179.8(9) . . ?
C9 C8 C7 122.2(8) . . ?
C9 C8 C13 117.9(8) . . ?
C7 C8 C13 119.9(7) . . ?
C10 C9 C8 122.6(8) . . ?
C10 C9 H9 118.7 . . ?
C8 C9 H9 118.7 . . ?
C9 C10 C11 118.8(8) . . ?
C9 C10 H10 120.6 . . ?
C11 C10 H10 120.6 . . ?
C12 C11 C10 120.4(8) . . ?
C12 C11 H11 119.8 . . ?
C10 C11 H11 119.8 . . ?
C13 C12 C11 120.3(9) . . ?
C13 C12 H12 119.9 . . ?
C11 C12 H12 119.9 . . ?
C12 C13 C8 119.9(8) . . ?
C12 C13 H13 120.0 . . ?
C8 C13 H13 120.0 . . ?
C15 C14 C5 179.1(9) . . ?
C14 C15 C16 178.0(9) . . ?
C15 C16 C17 126.1(8) . . ?
C15 C16 C20 126.7(8) . . ?
C17 C16 C20 107.2(7) . . ?
C15 C16 Fe1 126.5(6) . . ?
C17 C16 Fe1 69.3(5) . . ?
C20 C16 Fe1 68.7(4) . . ?
C18 C17 C16 107.6(7) . . ?
C18 C17 Fe1 70.2(5) . . ?
C16 C17 Fe1 69.5(5) . . ?
C18 C17 H17 126.2 . . ?
C16 C17 H17 126.2 . . ?
Fe1 C17 H17 126.2 . . ?
C19 C18 C17 108.9(7) . . ?
C19 C18 Fe1 69.7(4) . . ?
C17 C18 Fe1 69.4(5) . . ?
C19 C18 H18 125.6 . . ?
C17 C18 H18 125.6 . . ?
Fe1 C18 H18 125.6 . . ?
C18 C19 C20 109.1(7) . . ?
C18 C19 Fe1 70.2(5) . . ?
C20 C19 Fe1 69.3(4) . . ?
C18 C19 H19 125.4 . . ?
C20 C19 H19 125.4 . . ?
Fe1 C19 H19 125.4 . . ?
C19 C20 C16 107.2(7) . . ?
C19 C20 Fe1 70.2(4) . . ?
C16 C20 Fe1 69.6(4) . . ?
C19 C20 H20 126.4 . . ?
C16 C20 H20 126.4 . . ?
Fe1 C20 H20 126.4 . . ?
C22 C21 C25 108.0(8) . . ?
C22 C21 Fe1 69.6(5) . . ?
C25 C21 Fe1 69.4(5) . . ?
C22 C21 H21 126.0 . . ?
C25 C21 H21 126.0 . . ?
Fe1 C21 H21 126.0 . . ?
C21 C22 C23 108.4(7) . . ?
C21 C22 Fe1 70.2(5) . . ?
C23 C22 Fe1 70.1(5) . . ?
C21 C22 H22 125.8 . . ?
C23 C22 H22 125.8 . . ?
Fe1 C22 H22 125.8 . . ?
C24 C23 C22 106.8(8) . . ?
C24 C23 Fe1 68.9(5) . . ?
C22 C23 Fe1 68.9(5) . . ?
C24 C23 H23 126.6 . . ?
C22 C23 H23 126.6 . . ?
Fe1 C23 H23 126.6 . . ?
C23 C24 C25 108.7(8) . . ?
C23 C24 Fe1 70.9(5) . . ?
C25 C24 Fe1 69.9(5) . . ?
C23 C24 H24 125.6 . . ?
C25 C24 H24 125.6 . . ?
Fe1 C24 H24 125.6 . . ?
C21 C25 C24 108.1(8) . . ?
C21 C25 Fe1 70.3(5) . . ?
C24 C25 Fe1 69.4(5) . . ?
C21 C25 H25 126.0 . . ?
C24 C25 H25 126.0 . . ?
Fe1 C25 H25 126.0 . . ?

loop_
_geom_bond_atom_site_label_1
_geom_bond_atom_site_label_2
_geom_bond_distance
_geom_bond_site_symmetry_2
_geom_bond_publ_flag
Fe1 C24 2.037(8) . ?
Fe1 C20 2.037(8) . ?
Fe1 C25 2.043(8) . ?
Fe1 C22 2.046(8) . ?
Fe1 C17 2.046(8) . ?
Fe1 C16 2.049(8) . ?
Fe1 C19 2.049(8) . ?
Fe1 C21 2.054(8) . ?
Fe1 C18 2.057(8) . ?
Fe1 C23 2.063(8) . ?
S1 N2 1.655(6) . ?
S1 C5 1.730(8) . ?
N2 C3 1.330(10) . ?
N4 C5 1.299(9) . ?
N4 C3 1.357(9) . ?
C3 C6 1.444(11) . ?
C5 C14 1.434(11) . ?
C6 C7 1.190(11) . ?
C7 C8 1.430(11) . ?
C8 C9 1.380(11) . ?
C8 C13 1.431(12) . ?
C9 C10 1.371(11) . ?
C9 H9 0.9500 . ?
C10 C11 1.395(12) . ?
C10 H10 0.9500 . ?
C11 C12 1.392(12) . ?
C11 H11 0.9500 . ?
C12 C13 1.372(12) . ?
C12 H12 0.9500 . ?
C13 H13 0.9500 . ?
C14 C15 1.210(10) . ?
C15 C16 1.406(11) . ?
C16 C17 1.439(11) . ?
C16 C20 1.454(10) . ?
C17 C18 1.418(11) . ?
C17 H17 1.0000 . ?
C18 C19 1.408(11) . ?
C18 H18 1.0000 . ?
C19 C20 1.415(11) . ?
C19 H19 1.0000 . ?
C20 H20 1.0000 . ?
C21 C22 1.408(12) . ?
C21 C25 1.413(11) . ?
C21 H21 1.0000 . ?
C22 C23 1.438(12) . ?
C22 H22 1.0000 . ?
C23 C24 1.409(12) . ?
C23 H23 1.0000 . ?
C24 C25 1.418(12) . ?
C24 H24 1.0000 . ?
C25 H25 1.0000 . ?

loop_
_geom_torsion_atom_site_label_1
_geom_torsion_atom_site_label_2
_geom_torsion_atom_site_label_3
_geom_torsion_atom_site_label_4
_geom_torsion
_geom_torsion_site_symmetry_1
_geom_torsion_site_symmetry_2
_geom_torsion_site_symmetry_3
_geom_torsion_site_symmetry_4
_geom_torsion_publ_flag
C5 S1 N2 C3 0.2(6) . . . . ?
S1 N2 C3 N4 -0.2(9) . . . . ?
S1 N2 C3 C6 -179.1(6) . . . . ?
C5 N4 C3 N2 0.0(10) . . . . ?
C5 N4 C3 C6 178.9(7) . . . . ?
C3 N4 C5 C14 178.2(7) . . . . ?
C3 N4 C5 S1 0.2(8) . . . . ?
N2 S1 C5 N4 -0.3(6) . . . . ?
N2 S1 C5 C14 -178.3(7) . . . . ?
C7 C8 C9 C10 177.9(8) . . . . ?
C13 C8 C9 C10 -1.0(13) . . . . ?
C8 C9 C10 C11 0.5(13) . . . . ?
C9 C10 C11 C12 -0.5(13) . . . . ?
C10 C11 C12 C13 1.0(14) . . . . ?
C11 C12 C13 C8 -1.4(14) . . . . ?
C9 C8 C13 C12 1.4(13) . . . . ?
C7 C8 C13 C12 -177.5(8) . . . . ?
C15 C16 C17 C18 -179.2(8) . . . . ?
C20 C16 C17 C18 1.7(9) . . . . ?
Fe1 C16 C17 C18 60.1(5) . . . . ?
C15 C16 C17 Fe1 120.7(8) . . . . ?
C20 C16 C17 Fe1 -58.4(5) . . . . ?
C16 C17 C18 C19 -1.1(9) . . . . ?
Fe1 C17 C18 C19 58.6(6) . . . . ?
C16 C17 C18 Fe1 -59.7(6) . . . . ?
C17 C18 C19 C20 0.0(9) . . . . ?
Fe1 C18 C19 C20 58.5(5) . . . . ?
C17 C18 C19 Fe1 -58.5(6) . . . . ?
C18 C19 C20 C16 1.0(9) . . . . ?
Fe1 C19 C20 C16 60.1(5) . . . . ?
C18 C19 C20 Fe1 -59.1(5) . . . . ?
C15 C16 C20 C19 179.2(8) . . . . ?
C17 C16 C20 C19 -1.6(8) . . . . ?
Fe1 C16 C20 C19 -60.5(5) . . . . ?
C15 C16 C20 Fe1 -120.3(8) . . . . ?
C17 C16 C20 Fe1 58.8(5) . . . . ?
C25 C21 C22 C23 1.0(9) . . . . ?
Fe1 C21 C22 C23 60.0(6) . . . . ?
C25 C21 C22 Fe1 -59.0(6) . . . . ?
C21 C22 C23 C24 -1.4(9) . . . . ?
Fe1 C22 C23 C24 58.7(6) . . . . ?
C21 C22 C23 Fe1 -60.1(6) . . . . ?
C22 C23 C24 C25 1.2(9) . . . . ?
Fe1 C23 C24 C25 59.9(6) . . . . ?
C22 C23 C24 Fe1 -58.7(6) . . . . ?
C22 C21 C25 C24 -0.2(9) . . . . ?
Fe1 C21 C25 C24 -59.3(6) . . . . ?
C22 C21 C25 Fe1 59.1(6) . . . . ?
C23 C24 C25 C21 -0.6(9) . . . . ?
Fe1 C24 C25 C21 59.9(6) . . . . ?
C23 C24 C25 Fe1 -60.5(6) . . . . ?
